data_1553850
loop_
_publ_author_name
'Zhao, Wei-Wei'
'Liu, Yan-Kai'

_publ_section_title
;
 Enantio- and diastereoselective synthesis of
 tetrahydrofuro[2,3-b]furan-2(3H)-one derivatives and related oxygen
 heterocycles via an asymmetric organocatalytic cascade process
;
_journal_issue 12
_journal_name_full 'Organic Chemistry Frontiers'
_journal_page_first 2358
_journal_paper_doi 10.1039/C7QO00621G
_journal_volume 4
_journal_year 2017
_chemical_absolute_configuration ad
_chemical_formula_moiety 'C18 H16 O4 S'
_chemical_formula_sum 'C18 H16 O4 S'
_chemical_formula_weight 328.37
_space_group_crystal_system orthorhombic
_space_group_IT_number 19
_space_group_name_Hall 'P 2ac 2ab'
_space_group_name_H-M_alt 'P 21 21 21'
_atom_sites_solution_hydrogens geom
_audit_creation_date 2017-03-07
_audit_creation_method
;
Olex2 1.2-beta
(compiled 2016.09.09 svn.r3337 for OlexSys, GUI svn.r5227)
;
_audit_update_record
;
2017-03-07 deposited with the CCDC.
2017-08-28 downloaded from the CCDC.
;
_cell_angle_alpha 90
_cell_angle_beta 90
_cell_angle_gamma 90
_cell_formula_units_Z 4
_cell_length_a 9.7797(10)
_cell_length_b 10.9021(11)
_cell_length_c 14.8619(15)
_cell_measurement_reflns_used 6962
_cell_measurement_temperature 296.15
_cell_measurement_theta_max 27.189
_cell_measurement_theta_min 2.317
_cell_volume 1584.6(3)
_computing_cell_refinement 'SAINT v8.34A (Bruker, 2013)'
_computing_data_reduction 'SAINT v8.34A (Bruker, 2013)'
_computing_molecular_graphics 'Olex2 (Dolomanov et al., 2009)'
_computing_publication_material 'Olex2 (Dolomanov et al., 2009)'
_computing_structure_refinement 'ShelXL (Sheldrick, 2015)'
_diffrn_ambient_temperature 296.15
_diffrn_measured_fraction_theta_full 1.000
_diffrn_measured_fraction_theta_max 0.985
_diffrn_measurement_device_type 'Bruker P4'
_diffrn_radiation_type MoK\a
_diffrn_radiation_wavelength 0.71073
_diffrn_reflns_av_R_equivalents 0.0209
_diffrn_reflns_av_unetI/netI 0.0183
_diffrn_reflns_Laue_measured_fraction_full 1.000
_diffrn_reflns_Laue_measured_fraction_max 0.985
_diffrn_reflns_limit_h_max 12
_diffrn_reflns_limit_h_min -12
_diffrn_reflns_limit_k_max 12
_diffrn_reflns_limit_k_min -14
_diffrn_reflns_limit_l_max 19
_diffrn_reflns_limit_l_min -19
_diffrn_reflns_number 12594
_diffrn_reflns_point_group_measured_fraction_full 1.000
_diffrn_reflns_point_group_measured_fraction_max 0.974
_diffrn_reflns_theta_full 25.242
_diffrn_reflns_theta_max 27.405
_diffrn_reflns_theta_min 2.317
_exptl_absorpt_coefficient_mu 0.222
_exptl_absorpt_correction_T_max 0.7453
_exptl_absorpt_correction_T_min 0.6214
_exptl_absorpt_correction_type multi-scan
_exptl_absorpt_process_details
;
SADABS-2008/1 (Bruker,2008) was used for absorption correction.
wR2(int) was 0.0704 before and 0.0409 after correction.
The Ratio of minimum to maximum transmission is 0.8338.
The \l/2 correction factor is 0.0015.
;
_exptl_crystal_colour colourless
_exptl_crystal_colour_primary colourless
_exptl_crystal_density_diffrn 1.376
_exptl_crystal_description block
_exptl_crystal_F_000 688
_refine_diff_density_max 0.175
_refine_diff_density_min -0.233
_refine_diff_density_rms 0.034
_refine_ls_abs_structure_details
;
 Flack x determined using 1169 quotients [(I+)-(I-)]/[(I+)+(I-)]
 (Parsons, Flack and Wagner, Acta Cryst. B69 (2013) 249-259).
;
_refine_ls_abs_structure_Flack 0.020(18)
_refine_ls_extinction_coef 0.021(2)
_refine_ls_extinction_expression Fc^*^=kFc[1+0.001xFc^2^\l^3^/sin(2\q)]^-1/4^
_refine_ls_extinction_method 'SHELXL-2014/7 (Sheldrick 2014'
_refine_ls_goodness_of_fit_ref 1.041
_refine_ls_hydrogen_treatment constr
_refine_ls_matrix_type full
_refine_ls_number_parameters 209
_refine_ls_number_reflns 3497
_refine_ls_number_restraints 0
_refine_ls_restrained_S_all 1.041
_refine_ls_R_factor_all 0.0427
_refine_ls_R_factor_gt 0.0340
_refine_ls_shift/su_max 0.000
_refine_ls_shift/su_mean 0.000
_refine_ls_structure_factor_coef Fsqd
_refine_ls_weighting_details 'w=1/[\s^2^(Fo^2^)+(0.0447P)^2^+0.2861P] where P=(Fo^2^+2Fc^2^)/3'
_refine_ls_weighting_scheme calc
_refine_ls_wR_factor_gt 0.0860
_refine_ls_wR_factor_ref 0.0919
_reflns_Friedel_coverage 0.726
_reflns_Friedel_fraction_full 1.000
_reflns_Friedel_fraction_max 0.959
_reflns_number_gt 3036
_reflns_number_total 3497
_reflns_threshold_expression 'I > 2\s(I)'
_cod_data_source_file c7qo00621g2.cif
_cod_data_source_block zww_0m
_cod_database_code 1553850
_shelx_space_group_comment
;
The symmetry employed for this shelxl refinement is uniquely defined
by the following loop, which should always be used as a source of
symmetry information in preference to the above space-group names.
They are only intended as comments.
;
_olex2_refinement_description
;
1. Fixed Uiso
 At 1.2 times of:
  All C(H) groups, All C(H,H) groups
2.a Ternary CH refined with riding coordinates:
 C4(H4), C6(H6), C7(H7), C9(H9)
2.b Secondary CH2 refined with riding coordinates:
 C3(H3A,H3B), C8(H8A,H8B)
2.c Aromatic/amide H refined with riding coordinates:
 C11(H11), C12(H12), C13(H13), C14(H14), C15(H15), C16(H16), C17(H17), C18(H18)
;
_shelx_shelxl_version_number 2014/7
_olex2_submission_special_instructions 'No special instructions were received'

loop_
_space_group_symop_operation_xyz
'x, y, z'
'-x+1/2, -y, z+1/2'
'x+1/2, -y+1/2, -z'
'-x, y+1/2, -z+1/2'

loop_
_atom_site_label
_atom_site_type_symbol
_atom_site_fract_x
_atom_site_fract_y
_atom_site_fract_z
_atom_site_U_iso_or_equiv
_atom_site_adp_type
_atom_site_occupancy
_atom_site_site_symmetry_order
_atom_site_calc_flag
_atom_site_refinement_flags_posn
S1 S 0.59290(8) 0.45365(9) 0.70344(5) 0.0697(3) Uani 1 1 d .
O1 O 0.6531(2) 0.2460(2) 0.58097(13) 0.0722(6) Uani 1 1 d .
O2 O 0.73512(18) 0.18379(19) 0.28045(11) 0.0576(5) Uani 1 1 d .
O3 O 0.5851(2) 0.10500(16) 0.17355(12) 0.0617(5) Uani 1 1 d .
O4 O 0.7843(2) 0.3270(2) 0.38186(13) 0.0746(7) Uani 1 1 d .
C1 C 0.5281(3) 0.4279(3) 0.59734(15) 0.0483(6) Uani 1 1 d .
C2 C 0.5708(3) 0.3185(3) 0.54874(15) 0.0500(6) Uani 1 1 d .
C3 C 0.5068(3) 0.2964(3) 0.45674(15) 0.0517(6) Uani 1 1 d .
H3A H 0.4128 0.2703 0.4648 0.062 Uiso 1 1 calc R
H3B H 0.5057 0.3730 0.4236 0.062 Uiso 1 1 calc R
C4 C 0.5820(3) 0.2006(2) 0.40171(15) 0.0484(6) Uani 1 1 d .
H4 H 0.6074 0.1334 0.4422 0.058 Uiso 1 1 calc R
C5 C 0.7105(3) 0.2465(3) 0.35719(16) 0.0519(6) Uani 1 1 d .
C6 C 0.6233(3) 0.0983(2) 0.26306(18) 0.0583(7) Uani 1 1 d .
H6 H 0.6487 0.0143 0.2797 0.070 Uiso 1 1 calc R
C7 C 0.4652(3) 0.1825(2) 0.16340(16) 0.0507(6) Uani 1 1 d .
H7 H 0.3869 0.1311 0.1471 0.061 Uiso 1 1 calc R
C8 C 0.4407(2) 0.2371(3) 0.25784(15) 0.0502(6) Uani 1 1 d .
H8A H 0.4832 0.3172 0.2633 0.060 Uiso 1 1 calc R
H8B H 0.3437 0.2448 0.2702 0.060 Uiso 1 1 calc R
C9 C 0.5071(3) 0.1452(2) 0.32145(16) 0.0521(6) Uani 1 1 d .
H9 H 0.4441 0.0797 0.3393 0.062 Uiso 1 1 calc R
C10 C 0.4879(2) 0.2751(2) 0.09072(14) 0.0428(5) Uani 1 1 d .
C11 C 0.6065(3) 0.3432(2) 0.08659(16) 0.0477(5) Uani 1 1 d .
H11 H 0.6750 0.3307 0.1290 0.057 Uiso 1 1 calc R
C12 C 0.6242(3) 0.4307(2) 0.01949(18) 0.0568(7) Uani 1 1 d .
H12 H 0.7047 0.4759 0.0170 0.068 Uiso 1 1 calc R
C13 C 0.5232(3) 0.4504(3) -0.04325(18) 0.0613(7) Uani 1 1 d .
H13 H 0.5353 0.5091 -0.0880 0.074 Uiso 1 1 calc R
C14 C 0.4051(4) 0.3839(3) -0.03974(19) 0.0734(9) Uani 1 1 d .
H14 H 0.3364 0.3974 -0.0818 0.088 Uiso 1 1 calc R
C15 C 0.3878(3) 0.2960(3) 0.02666(18) 0.0645(7) Uani 1 1 d .
H15 H 0.3075 0.2503 0.0282 0.077 Uiso 1 1 calc R
C16 C 0.4430(3) 0.5203(3) 0.57233(19) 0.0630(7) Uani 1 1 d .
H16 H 0.3984 0.5231 0.5171 0.076 Uiso 1 1 calc R
C17 C 0.4295(4) 0.6121(3) 0.6393(2) 0.0758(9) Uani 1 1 d .
H17 H 0.3746 0.6814 0.6333 0.091 Uiso 1 1 calc R
C18 C 0.5055(4) 0.5871(3) 0.7124(2) 0.0712(8) Uani 1 1 d .
H18 H 0.5095 0.6378 0.7627 0.085 Uiso 1 1 calc R

loop_
_atom_site_aniso_label
_atom_site_aniso_U_11
_atom_site_aniso_U_22
_atom_site_aniso_U_33
_atom_site_aniso_U_23
_atom_site_aniso_U_13
_atom_site_aniso_U_12
S1 0.0697(5) 0.0982(6) 0.0413(3) -0.0078(3) -0.0127(3) 0.0060(4)
O1 0.0759(13) 0.0937(15) 0.0469(10) 0.0004(10) -0.0119(10) 0.0195(13)
O2 0.0539(10) 0.0712(12) 0.0477(10) -0.0035(9) 0.0042(8) 0.0081(9)
O3 0.0915(14) 0.0487(10) 0.0451(9) -0.0075(8) -0.0019(10) 0.0074(11)
O4 0.0620(12) 0.1011(17) 0.0608(12) -0.0114(12) 0.0049(10) -0.0326(13)
C1 0.0448(12) 0.0677(16) 0.0325(10) 0.0044(11) -0.0011(9) -0.0124(12)
C2 0.0458(13) 0.0711(16) 0.0331(10) 0.0077(11) -0.0002(9) -0.0069(13)
C3 0.0473(13) 0.0733(17) 0.0345(11) 0.0013(11) -0.0011(10) -0.0043(12)
C4 0.0581(14) 0.0519(13) 0.0351(10) 0.0072(10) 0.0007(11) -0.0081(12)
C5 0.0481(13) 0.0650(16) 0.0425(12) 0.0024(12) -0.0026(10) -0.0017(13)
C6 0.085(2) 0.0410(12) 0.0487(13) 0.0026(11) -0.0019(13) 0.0032(13)
C7 0.0542(14) 0.0542(14) 0.0437(12) -0.0060(11) -0.0023(11) -0.0153(12)
C8 0.0443(12) 0.0675(16) 0.0389(11) -0.0011(11) 0.0018(9) -0.0079(12)
C9 0.0661(16) 0.0480(13) 0.0421(12) 0.0053(10) 0.0002(11) -0.0198(13)
C10 0.0479(12) 0.0482(12) 0.0324(10) -0.0093(9) 0.0006(9) -0.0035(10)
C11 0.0489(13) 0.0508(13) 0.0434(11) -0.0054(10) -0.0015(11) -0.0018(11)
C12 0.0688(17) 0.0481(14) 0.0534(14) -0.0063(11) 0.0138(13) -0.0078(13)
C13 0.087(2) 0.0551(15) 0.0423(13) 0.0001(12) 0.0094(13) 0.0057(16)
C14 0.079(2) 0.095(2) 0.0455(14) 0.0053(14) -0.0148(15) 0.008(2)
C15 0.0561(16) 0.088(2) 0.0491(14) -0.0048(14) -0.0086(12) -0.0120(15)
C16 0.0763(19) 0.0680(17) 0.0448(13) 0.0039(12) -0.0095(13) 0.0002(15)
C17 0.101(3) 0.0652(18) 0.0607(17) -0.0035(14) -0.0108(17) 0.0074(19)
C18 0.083(2) 0.0763(19) 0.0539(15) -0.0101(15) -0.0019(16) -0.0070(17)

loop_
_atom_type_symbol
_atom_type_description
_atom_type_scat_dispersion_real
_atom_type_scat_dispersion_imag
_atom_type_scat_source
C C 0.0030 0.0020 'International Tables Vol C Tables 4.2.6.8 and 6.1.1.4'
H H 0.0000 0.0000 'International Tables Vol C Tables 4.2.6.8 and 6.1.1.4'
O O 0.0110 0.0060 'International Tables Vol C Tables 4.2.6.8 and 6.1.1.4'
S S 0.1250 0.1230 'International Tables Vol C Tables 4.2.6.8 and 6.1.1.4'

loop_
_geom_angle_atom_site_label_1
_geom_angle_atom_site_label_2
_geom_angle_atom_site_label_3
_geom_angle
C18 S1 C1 91.52(15)
C5 O2 C6 109.8(2)
C6 O3 C7 110.4(2)
C2 C1 S1 118.83(19)
C16 C1 S1 110.8(2)
C16 C1 C2 130.4(2)
O1 C2 C1 121.5(2)
O1 C2 C3 121.2(3)
C1 C2 C3 117.2(2)
C2 C3 H3A 108.9
C2 C3 H3B 108.9
H3A C3 H3B 107.7
C4 C3 C2 113.2(2)
C4 C3 H3A 108.9
C4 C3 H3B 108.9
C3 C4 H4 107.8
C3 C4 C9 117.5(2)
C5 C4 C3 114.4(2)
C5 C4 H4 107.8
C5 C4 C9 100.88(19)
C9 C4 H4 107.8
O2 C5 C4 110.6(2)
O4 C5 O2 121.6(2)
O4 C5 C4 127.9(2)
O2 C6 H6 111.1
O2 C6 C9 104.13(19)
O3 C6 O2 109.8(2)
O3 C6 H6 111.1
O3 C6 C9 109.3(2)
C9 C6 H6 111.1
O3 C7 H7 108.9
O3 C7 C8 104.78(19)
O3 C7 C10 110.3(2)
C8 C7 H7 108.9
C10 C7 H7 108.9
C10 C7 C8 114.8(2)
C7 C8 H8A 110.9
C7 C8 H8B 110.9
H8A C8 H8B 108.9
C9 C8 C7 104.2(2)
C9 C8 H8A 110.9
C9 C8 H8B 110.9
C4 C9 H9 112.3
C6 C9 C4 102.8(2)
C6 C9 C8 100.71(19)
C6 C9 H9 112.3
C8 C9 C4 115.5(2)
C8 C9 H9 112.3
C11 C10 C7 121.4(2)
C11 C10 C15 118.4(2)
C15 C10 C7 120.2(2)
C10 C11 H11 119.8
C10 C11 C12 120.4(2)
C12 C11 H11 119.8
C11 C12 H12 119.9
C13 C12 C11 120.3(3)
C13 C12 H12 119.9
C12 C13 H13 120.1
C14 C13 C12 119.9(3)
C14 C13 H13 120.1
C13 C14 H14 120.1
C13 C14 C15 119.9(3)
C15 C14 H14 120.1
C10 C15 C14 121.1(3)
C10 C15 H15 119.4
C14 C15 H15 119.4
C1 C16 H16 123.5
C1 C16 C17 112.9(3)
C17 C16 H16 123.5
C16 C17 H17 124.1
C18 C17 C16 111.9(3)
C18 C17 H17 124.1
S1 C18 H18 123.5
C17 C18 S1 112.9(2)
C17 C18 H18 123.5

loop_
_geom_bond_atom_site_label_1
_geom_bond_atom_site_label_2
_geom_bond_distance
S1 C1 1.723(2)
S1 C18 1.693(4)
O1 C2 1.226(3)
O2 C5 1.351(3)
O2 C6 1.460(3)
O3 C6 1.383(3)
O3 C7 1.453(3)
O4 C5 1.194(3)
C1 C2 1.455(4)
C1 C16 1.358(4)
C2 C3 1.523(3)
C3 H3A 0.9700
C3 H3B 0.9700
C3 C4 1.516(4)
C4 H4 0.9800
C4 C5 1.506(4)
C4 C9 1.524(3)
C6 H6 0.9800
C6 C9 1.518(4)
C7 H7 0.9800
C7 C8 1.543(3)
C7 C10 1.495(3)
C8 H8A 0.9700
C8 H8B 0.9700
C8 C9 1.523(4)
C9 H9 0.9800
C10 C11 1.378(3)
C10 C15 1.385(4)
C11 H11 0.9300
C11 C12 1.390(4)
C12 H12 0.9300
C12 C13 1.376(4)
C13 H13 0.9300
C13 C14 1.365(5)
C14 H14 0.9300
C14 C15 1.386(4)
C15 H15 0.9300
C16 H16 0.9300
C16 C17 1.417(4)
C17 H17 0.9300
C17 C18 1.345(4)
C18 H18 0.9300

loop_
_geom_torsion_atom_site_label_1
_geom_torsion_atom_site_label_2
_geom_torsion_atom_site_label_3
_geom_torsion_atom_site_label_4
_geom_torsion
S1 C1 C2 O1 -1.2(3)
S1 C1 C2 C3 177.59(19)
S1 C1 C16 C17 -0.3(3)
O1 C2 C3 C4 -15.9(4)
O2 C6 C9 C4 -31.6(2)
O2 C6 C9 C8 87.8(2)
O3 C6 C9 C4 -148.8(2)
O3 C6 C9 C8 -29.4(3)
O3 C7 C8 C9 -24.4(2)
O3 C7 C10 C11 -47.4(3)
O3 C7 C10 C15 134.0(2)
C1 S1 C18 C17 0.3(3)
C1 C2 C3 C4 165.4(2)
C1 C16 C17 C18 0.6(4)
C2 C1 C16 C17 -179.0(3)
C2 C3 C4 C5 -78.7(3)
C2 C3 C4 C9 163.3(2)
C3 C4 C5 O2 -150.9(2)
C3 C4 C5 O4 28.4(4)
C3 C4 C9 C6 157.8(2)
C3 C4 C9 C8 49.2(3)
C5 O2 C6 O3 134.6(2)
C5 O2 C6 C9 17.8(3)
C5 C4 C9 C6 32.8(2)
C5 C4 C9 C8 -75.9(3)
C6 O2 C5 O4 -175.3(3)
C6 O2 C5 C4 4.0(3)
C6 O3 C7 C8 6.3(3)
C6 O3 C7 C10 130.4(2)
C7 O3 C6 O2 -98.7(3)
C7 O3 C6 C9 14.9(3)
C7 C8 C9 C4 141.5(2)
C7 C8 C9 C6 31.6(2)
C7 C10 C11 C12 -178.6(2)
C7 C10 C15 C14 178.1(3)
C8 C7 C10 C11 70.7(3)
C8 C7 C10 C15 -107.9(3)
C9 C4 C5 O2 -23.7(3)
C9 C4 C5 O4 155.6(3)
C10 C7 C8 C9 -145.7(2)
C10 C11 C12 C13 0.3(4)
C11 C10 C15 C14 -0.5(4)
C11 C12 C13 C14 -0.1(4)
C12 C13 C14 C15 -0.4(5)
C13 C14 C15 C10 0.8(5)
C15 C10 C11 C12 0.0(4)
C16 C1 C2 O1 177.4(3)
C16 C1 C2 C3 -3.8(4)
C16 C17 C18 S1 -0.6(4)
C18 S1 C1 C2 178.9(2)
C18 S1 C1 C16 0.0(2)
